data_1551895
loop_
_publ_author_name
'Chung, Lai-Hon'
'Yeung, Chi-Fung'
'Shek, Hau-Lam'
'Wong, Chun-Yuen'

_publ_section_title
;
 Isolation of C3-Metalated Indolizine Complex and Phosphonium Ring-Fused
 Bicyclic Metallafuran from Osmium-Induced Transformation of
 Pyridine-Tethered Alkynes
;
_journal_name_full 'Faraday Discussions'
_journal_paper_doi 10.1039/C9FD00048H
_journal_year 2019
_chemical_formula_moiety 'C63 H54 Cl N2 O Os P4, C F3 O3 S'
_chemical_formula_sum 'C64 H54 Cl F3 N2 O4 Os P4 S'
_chemical_formula_weight 1353.68
_space_group_crystal_system monoclinic
_space_group_IT_number 14
_space_group_name_Hall '-P 2yn'
_space_group_name_H-M_alt 'P 1 21/n 1'
_symmetry_space_group_name_Hall '-P 2yn'
_symmetry_space_group_name_H-M 'P 1 21/n 1'
_atom_sites_solution_hydrogens geom
_atom_sites_solution_primary dual
_audit_creation_date 2018-12-05
_audit_creation_method
;
Olex2 1.2
(compiled 2018.05.29 svn.r3508 for OlexSys, GUI svn.r5506)
;
_audit_update_record
;
2019-04-23 deposited with the CCDC.    2019-05-14 downloaded from the CCDC.
;
_cell_angle_alpha 90
_cell_angle_beta 91.3290(10)
_cell_angle_gamma 90
_cell_formula_units_Z 4
_cell_length_a 11.2054(3)
_cell_length_b 28.5040(8)
_cell_length_c 18.0588(5)
_cell_measurement_reflns_used 9323
_cell_measurement_temperature 203(2)
_cell_measurement_theta_max 74.59
_cell_measurement_theta_min 2.90
_cell_volume 5766.4(3)
_computing_molecular_graphics 'Olex2 (Dolomanov et al., 2009)'
_computing_publication_material 'Olex2 (Dolomanov et al., 2009)'
_computing_structure_refinement 'ShelXL (Sheldrick, 2015)'
_computing_structure_solution 'ShelXT (Sheldrick, 2015)'
_diffrn_ambient_temperature 203.0
_diffrn_measured_fraction_theta_full 0.998
_diffrn_measured_fraction_theta_max 0.996
_diffrn_measurement_device_type 'Bruker APEX-II CCD'
_diffrn_measurement_method '\f and \w scans'
_diffrn_radiation_type CuK\a
_diffrn_radiation_wavelength 1.54184
_diffrn_reflns_av_R_equivalents 0.0638
_diffrn_reflns_av_unetI/netI 0.0438
_diffrn_reflns_Laue_measured_fraction_full 0.998
_diffrn_reflns_Laue_measured_fraction_max 0.996
_diffrn_reflns_limit_h_max 13
_diffrn_reflns_limit_h_min -13
_diffrn_reflns_limit_k_max 35
_diffrn_reflns_limit_k_min -35
_diffrn_reflns_limit_l_max 19
_diffrn_reflns_limit_l_min -22
_diffrn_reflns_number 69110
_diffrn_reflns_point_group_measured_fraction_full 0.998
_diffrn_reflns_point_group_measured_fraction_max 0.996
_diffrn_reflns_theta_full 67.684
_diffrn_reflns_theta_max 74.631
_diffrn_reflns_theta_min 2.897
_diffrn_standards_number 0
_exptl_absorpt_coefficient_mu 6.491
_exptl_absorpt_correction_T_max 0.7538
_exptl_absorpt_correction_T_min 0.3953
_exptl_absorpt_correction_type multi-scan
_exptl_absorpt_process_details
;
 SADABS 2016/2: Krause, L., Herbst-Irmer, R., Sheldrick G.M. & Stalke D.,
 J. Appl. Cryst. 48 (2015) 3-10
;
_exptl_crystal_colour yellow
_exptl_crystal_colour_primary yellow
_exptl_crystal_density_diffrn 1.559
_exptl_crystal_description needle
_exptl_crystal_F_000 2720
_exptl_crystal_size_max 0.67
_exptl_crystal_size_mid 0.12
_exptl_crystal_size_min 0.04
_refine_diff_density_max 1.905
_refine_diff_density_min -1.145
_refine_diff_density_rms 0.103
_refine_ls_extinction_method none
_refine_ls_goodness_of_fit_ref 1.048
_refine_ls_hydrogen_treatment constr
_refine_ls_matrix_type full
_refine_ls_number_parameters 722
_refine_ls_number_reflns 11755
_refine_ls_number_restraints 0
_refine_ls_restrained_S_all 1.048
_refine_ls_R_factor_all 0.0333
_refine_ls_R_factor_gt 0.0307
_refine_ls_shift/su_max 0.004
_refine_ls_shift/su_mean 0.000
_refine_ls_structure_factor_coef Fsqd
_refine_ls_weighting_details 'w=1/[\s^2^(Fo^2^)+(0.0486P)^2^+1.0652P] where P=(Fo^2^+2Fc^2^)/3'
_refine_ls_weighting_scheme calc
_refine_ls_wR_factor_gt 0.0770
_refine_ls_wR_factor_ref 0.0791
_reflns_Friedel_coverage 0.000
_reflns_number_gt 10815
_reflns_number_total 11755
_reflns_threshold_expression 'I > 2\s(I)'
_cod_data_source_file c9fd00048h2.cif
_cod_data_source_block complex-3-OTf-SI
_cod_database_code 1551895
_shelx_shelxl_version_number 2014/7
_shelx_space_group_comment
;
The symmetry employed for this shelxl refinement is uniquely defined
by the following loop, which should always be used as a source of
symmetry information in preference to the above space-group names.
They are only intended as comments.
;
_shelx_estimated_absorpt_t_max 0.781
_shelx_estimated_absorpt_t_min 0.098
_olex2_refinement_description
;
1. Fixed Uiso
 At 1.2 times of:
  All C(H) groups, All C(H,H) groups
 At 1.5 times of:
  All O(H) groups
2.a Secondary CH2 refined with riding coordinates:
 C26(H26A,H26B), C51(H51A,H51B)
2.b Aromatic/amide H refined with riding coordinates:
 C2(H2), C5(H5), C6(H6), C7(H7), C8(H8), C10(H10), C11(H11), C12(H12),
 C13(H13), C15(H15), C16(H16), C17(H17), C18(H18), C19(H19), C21(H21), C22(H22),
  C23(H23), C24(H24), C25(H25), C28(H28), C29(H29), C30(H30), C31(H31),
 C32(H32), C34(H34), C35(H35), C36(H36), C37(H37), C38(H38), C40(H40), C41(H41),
  C42(H42), C43(H43), C44(H44), C46(H46), C47(H47), C48(H48), C49(H49),
 C50(H50), C53(H53), C54(H54), C55(H55), C56(H56), C57(H57), C59(H59), C60(H60),
  C61(H61), C62(H62), C63(H63)
2.c Idealised tetrahedral OH refined as rotating group:
 O1(H1)
;
_olex2_submission_special_instructions 'No special instructions were received'

loop_
_space_group_symop_operation_xyz
'x, y, z'
'-x+1/2, y+1/2, -z+1/2'
'-x, -y, -z'
'x-1/2, -y-1/2, z-1/2'

loop_
_atom_site_label
_atom_site_type_symbol
_atom_site_fract_x
_atom_site_fract_y
_atom_site_fract_z
_atom_site_U_iso_or_equiv
_atom_site_adp_type
_atom_site_occupancy
_atom_site_site_symmetry_order
_atom_site_calc_flag
_atom_site_refinement_flags_posn
Os01 Os 0.72637(2) 0.62728(2) 0.67452(2) 0.02180(5) Uani 1 1 d .
Cl1 Cl 0.55281(6) 0.60075(2) 0.59649(3) 0.03810(13) Uani 1 1 d .
S1 S 0.25529(6) 0.86955(2) 0.55149(3) 0.03385(13) Uani 1 1 d .
P1 P 0.81215(5) 0.55110(2) 0.69276(3) 0.02596(11) Uani 1 1 d .
P2 P 0.88223(5) 0.61561(2) 0.59010(3) 0.02699(11) Uani 1 1 d .
P3 P 0.83354(4) 0.65629(2) 0.77595(3) 0.02168(10) Uani 1 1 d .
P4 P 0.60223(5) 0.62975(2) 0.77833(3) 0.02249(11) Uani 1 1 d .
F1 F 0.2244(2) 0.82494(9) 0.67610(12) 0.0738(7) Uani 1 1 d .
F2 F 0.1427(3) 0.89171(10) 0.67203(14) 0.0830(8) Uani 1 1 d .
F3 F 0.3331(3) 0.88555(15) 0.68527(14) 0.1008(11) Uani 1 1 d .
O1 O 0.48843(18) 0.78691(7) 0.64010(13) 0.0464(5) Uani 1 1 d .
H1 H 0.4594 0.8057 0.6087 0.070 Uiso 1 1 calc GR
O2 O 0.3598(3) 0.84235(13) 0.54087(15) 0.0813(11) Uani 1 1 d .
O3 O 0.1476(3) 0.84782(12) 0.52355(14) 0.0693(8) Uani 1 1 d .
O4 O 0.2645(3) 0.91792(8) 0.53394(14) 0.0588(6) Uani 1 1 d .
N1 N 0.64679(18) 0.70565(7) 0.55594(11) 0.0308(4) Uani 1 1 d .
N2 N 0.7841(2) 0.81476(10) 0.57861(18) 0.0514(6) Uani 1 1 d .
C1 C 0.6747(2) 0.69524(8) 0.63647(13) 0.0278(4) Uani 1 1 d .
C2 C 0.6503(2) 0.73562(8) 0.67027(14) 0.0310(5) Uani 1 1 d .
H2 H 0.6597 0.7395 0.7223 0.037 Uiso 1 1 calc R
C3 C 0.6068(2) 0.77468(9) 0.62013(16) 0.0361(5) Uani 1 1 d .
C4 C 0.6081(2) 0.75064(9) 0.54649(16) 0.0370(5) Uani 1 1 d .
C5 C 0.5756(3) 0.76726(11) 0.47774(17) 0.0466(7) Uani 1 1 d .
H5 H 0.5479 0.7986 0.4716 0.056 Uiso 1 1 calc R
C6 C 0.5837(3) 0.73770(13) 0.41771(17) 0.0514(7) Uani 1 1 d .
H6 H 0.5618 0.7485 0.3695 0.062 Uiso 1 1 calc R
C7 C 0.6239(3) 0.69230(12) 0.42783(16) 0.0455(6) Uani 1 1 d .
H7 H 0.6305 0.6719 0.3865 0.055 Uiso 1 1 calc R
C8 C 0.6545(2) 0.67655(10) 0.49817(14) 0.0366(5) Uani 1 1 d .
H8 H 0.6810 0.6452 0.5054 0.044 Uiso 1 1 calc R
C9 C 0.6895(2) 0.81728(9) 0.62211(17) 0.0400(6) Uani 1 1 d .
C10 C 0.6651(3) 0.85464(11) 0.6678(2) 0.0563(8) Uani 1 1 d .
H10 H 0.5963 0.8548 0.6975 0.068 Uiso 1 1 calc R
C11 C 0.7448(4) 0.89216(13) 0.6687(3) 0.0725(12) Uani 1 1 d .
H11 H 0.7325 0.9183 0.7003 0.087 Uiso 1 1 calc R
C12 C 0.8406(4) 0.89079(13) 0.6238(3) 0.0766(13) Uani 1 1 d .
H12 H 0.8947 0.9164 0.6225 0.092 Uiso 1 1 calc R
C13 C 0.8583(3) 0.85185(15) 0.5803(3) 0.0677(11) Uani 1 1 d .
H13 H 0.9264 0.8512 0.5499 0.081 Uiso 1 1 calc R
C14 C 0.7525(2) 0.49713(8) 0.65001(14) 0.0319(5) Uani 1 1 d .
C15 C 0.6321(3) 0.49187(10) 0.6331(2) 0.0540(8) Uani 1 1 d .
H15 H 0.5777 0.5158 0.6466 0.065 Uiso 1 1 calc R
C16 C 0.5898(3) 0.45205(13) 0.5966(3) 0.0658(10) Uani 1 1 d .
H16 H 0.5071 0.4493 0.5845 0.079 Uiso 1 1 calc R
C17 C 0.6658(3) 0.41709(11) 0.5782(2) 0.0553(8) Uani 1 1 d .
H17 H 0.6364 0.3900 0.5532 0.066 Uiso 1 1 calc R
C18 C 0.7849(3) 0.42096(11) 0.5958(2) 0.0545(8) Uani 1 1 d .
H18 H 0.8380 0.3963 0.5836 0.065 Uiso 1 1 calc R
C19 C 0.8282(3) 0.46068(10) 0.63145(18) 0.0451(6) Uani 1 1 d .
H19 H 0.9110 0.4630 0.6434 0.054 Uiso 1 1 calc R
C20 C 0.8722(2) 0.52608(8) 0.77951(13) 0.0311(5) Uani 1 1 d .
C21 C 0.7951(3) 0.51761(9) 0.83718(16) 0.0383(5) Uani 1 1 d .
H21 H 0.7133 0.5260 0.8319 0.046 Uiso 1 1 calc R
C22 C 0.8367(3) 0.49697(11) 0.90269(17) 0.0492(7) Uani 1 1 d .
H22 H 0.7841 0.4925 0.9426 0.059 Uiso 1 1 calc R
C23 C 0.9551(3) 0.48300(11) 0.90946(17) 0.0521(8) Uani 1 1 d .
H23 H 0.9832 0.4679 0.9534 0.063 Uiso 1 1 calc R
C24 C 1.0315(3) 0.49100(11) 0.85261(19) 0.0500(7) Uani 1 1 d .
H24 H 1.1126 0.4817 0.8576 0.060 Uiso 1 1 calc R
C25 C 0.9913(3) 0.51258(10) 0.78792(17) 0.0416(6) Uani 1 1 d .
H25 H 1.0452 0.5182 0.7491 0.050 Uiso 1 1 calc R
C26 C 0.9457(2) 0.56376(8) 0.63737(13) 0.0305(4) Uani 1 1 d .
H26A H 1.0169 0.5714 0.6686 0.037 Uiso 1 1 calc R
H26B H 0.9645 0.5381 0.6026 0.037 Uiso 1 1 calc R
C27 C 0.8581(2) 0.59474(10) 0.49412(14) 0.0346(5) Uani 1 1 d .
C28 C 0.7922(3) 0.55428(12) 0.48089(16) 0.0473(7) Uani 1 1 d .
H28 H 0.7606 0.5373 0.5212 0.057 Uiso 1 1 calc R
C29 C 0.7724(4) 0.53853(14) 0.40854(19) 0.0579(8) Uani 1 1 d .
H29 H 0.7287 0.5104 0.3998 0.069 Uiso 1 1 calc R
C30 C 0.8159(3) 0.56345(15) 0.34966(17) 0.0563(8) Uani 1 1 d .
H30 H 0.8030 0.5523 0.3005 0.068 Uiso 1 1 calc R
C31 C 0.8781(3) 0.60455(15) 0.36190(17) 0.0561(8) Uani 1 1 d .
H31 H 0.9061 0.6222 0.3212 0.067 Uiso 1 1 calc R
C32 C 0.8996(3) 0.62008(13) 0.43356(17) 0.0460(6) Uani 1 1 d .
H32 H 0.9432 0.6483 0.4417 0.055 Uiso 1 1 calc R
C33 C 1.0051(2) 0.65696(9) 0.57636(13) 0.0326(5) Uani 1 1 d .
C34 C 1.1226(3) 0.64142(12) 0.57256(15) 0.0412(6) Uani 1 1 d .
H34 H 1.1408 0.6091 0.5788 0.049 Uiso 1 1 calc R
C35 C 1.2135(3) 0.67378(14) 0.55954(17) 0.0505(7) Uani 1 1 d .
H35 H 1.2940 0.6635 0.5573 0.061 Uiso 1 1 calc R
C36 C 1.1866(3) 0.72069(13) 0.54986(17) 0.0534(8) Uani 1 1 d .
H36 H 1.2489 0.7425 0.5413 0.064 Uiso 1 1 calc R
C37 C 1.0704(3) 0.73619(11) 0.55243(17) 0.0484(7) Uani 1 1 d .
H37 H 1.0524 0.7684 0.5449 0.058 Uiso 1 1 calc R
C38 C 0.9791(3) 0.70421(10) 0.56611(14) 0.0378(5) Uani 1 1 d .
H38 H 0.8988 0.7148 0.5684 0.045 Uiso 1 1 calc R
C39 C 0.8536(2) 0.71952(8) 0.78964(13) 0.0286(4) Uani 1 1 d .
C40 C 0.9261(3) 0.74360(9) 0.74102(14) 0.0358(5) Uani 1 1 d .
H40 H 0.9666 0.7267 0.7038 0.043 Uiso 1 1 calc R
C41 C 0.9400(3) 0.79205(10) 0.74608(17) 0.0458(7) Uani 1 1 d .
H41 H 0.9896 0.8081 0.7124 0.055 Uiso 1 1 calc R
C42 C 0.8818(3) 0.81667(10) 0.80006(19) 0.0509(7) Uani 1 1 d .
H42 H 0.8910 0.8497 0.8035 0.061 Uiso 1 1 calc R
C43 C 0.8102(3) 0.79349(10) 0.8491(2) 0.0506(7) Uani 1 1 d .
H43 H 0.7699 0.8107 0.8860 0.061 Uiso 1 1 calc R
C44 C 0.7966(3) 0.74464(9) 0.84481(17) 0.0388(5) Uani 1 1 d .
H44 H 0.7486 0.7287 0.8794 0.047 Uiso 1 1 calc R
C45 C 0.9777(2) 0.63582(8) 0.81334(14) 0.0270(4) Uani 1 1 d .
C46 C 1.0792(2) 0.63900(11) 0.77030(17) 0.0383(5) Uani 1 1 d .
H46 H 1.0724 0.6502 0.7208 0.046 Uiso 1 1 calc R
C47 C 1.1898(3) 0.62593(12) 0.7993(2) 0.0526(8) Uani 1 1 d .
H47 H 1.2581 0.6269 0.7692 0.063 Uiso 1 1 calc R
C48 C 1.2009(3) 0.61134(12) 0.8726(2) 0.0524(8) Uani 1 1 d .
H48 H 1.2772 0.6033 0.8929 0.063 Uiso 1 1 calc R
C49 C 1.1013(3) 0.60848(10) 0.91586(17) 0.0432(6) Uani 1 1 d .
H49 H 1.1090 0.5985 0.9659 0.052 Uiso 1 1 calc R
C50 C 0.9896(2) 0.62026(9) 0.88627(15) 0.0339(5) Uani 1 1 d .
H50 H 0.9210 0.6177 0.9160 0.041 Uiso 1 1 calc R
C51 C 0.72568(19) 0.63847(8) 0.84557(12) 0.0254(4) Uani 1 1 d .
H51A H 0.7094 0.6636 0.8818 0.030 Uiso 1 1 calc R
H51B H 0.7491 0.6092 0.8716 0.030 Uiso 1 1 calc R
C52 C 0.4957(2) 0.67727(8) 0.79180(13) 0.0279(4) Uani 1 1 d .
C53 C 0.4810(3) 0.69813(11) 0.86012(15) 0.0407(6) Uani 1 1 d .
H53 H 0.5278 0.6881 0.9017 0.049 Uiso 1 1 calc R
C54 C 0.3977(3) 0.73376(13) 0.86783(18) 0.0536(8) Uani 1 1 d .
H54 H 0.3879 0.7483 0.9146 0.064 Uiso 1 1 calc R
C55 C 0.3289(3) 0.74803(12) 0.80715(19) 0.0530(8) Uani 1 1 d .
H55 H 0.2735 0.7730 0.8122 0.064 Uiso 1 1 calc R
C56 C 0.3402(3) 0.72633(11) 0.74002(17) 0.0429(6) Uani 1 1 d .
H56 H 0.2909 0.7355 0.6991 0.051 Uiso 1 1 calc R
C57 C 0.4238(2) 0.69086(9) 0.73186(15) 0.0345(5) Uani 1 1 d .
H57 H 0.4318 0.6759 0.6853 0.041 Uiso 1 1 calc R
C58 C 0.51915(19) 0.58040(8) 0.81567(14) 0.0278(4) Uani 1 1 d .
C59 C 0.5184(2) 0.57349(10) 0.89235(16) 0.0370(5) Uani 1 1 d .
H59 H 0.5615 0.5942 0.9243 0.044 Uiso 1 1 calc R
C60 C 0.4548(3) 0.53632(11) 0.92180(19) 0.0463(7) Uani 1 1 d .
H60 H 0.4538 0.5320 0.9739 0.056 Uiso 1 1 calc R
C61 C 0.3937(3) 0.50602(12) 0.8762(2) 0.0580(9) Uani 1 1 d .
H61 H 0.3525 0.4800 0.8965 0.070 Uiso 1 1 calc R
C62 C 0.3920(4) 0.51326(14) 0.8007(2) 0.0658(10) Uani 1 1 d .
H62 H 0.3484 0.4924 0.7692 0.079 Uiso 1 1 calc R
C63 C 0.4533(3) 0.55076(11) 0.76987(17) 0.0449(6) Uani 1 1 d .
H63 H 0.4500 0.5559 0.7179 0.054 Uiso 1 1 calc R
C64 C 0.2369(3) 0.86812(11) 0.65142(17) 0.0439(6) Uani 1 1 d .

loop_
_atom_site_aniso_label
_atom_site_aniso_U_11
_atom_site_aniso_U_22
_atom_site_aniso_U_33
_atom_site_aniso_U_23
_atom_site_aniso_U_13
_atom_site_aniso_U_12
Os01 0.02166(7) 0.02186(7) 0.02173(7) 0.00019(3) -0.00237(4) 0.00026(3)
Cl1 0.0365(3) 0.0434(3) 0.0339(3) -0.0025(2) -0.0103(2) -0.0079(2)
S1 0.0375(3) 0.0350(3) 0.0291(3) 0.0033(2) 0.0009(2) 0.0060(2)
P1 0.0289(3) 0.0220(2) 0.0269(2) -0.00111(19) -0.0002(2) 0.00181(19)
P2 0.0273(3) 0.0297(3) 0.0240(3) 0.0001(2) 0.0011(2) 0.0009(2)
P3 0.0192(2) 0.0222(2) 0.0235(2) -0.00061(18) -0.00221(19) -0.00080(17)
P4 0.0186(3) 0.0240(2) 0.0247(3) 0.00063(17) -0.0019(2) -0.00037(17)
F1 0.1034(19) 0.0644(14) 0.0547(12) 0.0301(10) 0.0228(13) 0.0199(12)
F2 0.108(2) 0.0811(16) 0.0620(13) 0.0086(12) 0.0381(14) 0.0453(15)
F3 0.111(2) 0.146(3) 0.0451(12) -0.0084(15) -0.0191(14) -0.039(2)
O1 0.0341(9) 0.0419(10) 0.0635(13) 0.0172(9) 0.0065(9) 0.0127(8)
O2 0.0764(18) 0.115(3) 0.0535(14) 0.0294(15) 0.0216(13) 0.0593(18)
O3 0.0754(17) 0.0843(19) 0.0475(12) 0.0044(13) -0.0110(12) -0.0293(15)
O4 0.0816(17) 0.0404(11) 0.0549(13) 0.0114(10) 0.0069(12) -0.0011(11)
N1 0.0262(9) 0.0340(10) 0.0320(10) 0.0074(8) -0.0032(7) 0.0041(7)
N2 0.0380(12) 0.0477(14) 0.0684(17) 0.0149(13) 0.0024(12) -0.0010(11)
C1 0.0240(10) 0.0287(10) 0.0306(11) 0.0070(9) -0.0045(8) 0.0008(8)
C2 0.0260(11) 0.0297(11) 0.0373(12) 0.0046(9) -0.0021(9) 0.0032(8)
C3 0.0305(12) 0.0314(11) 0.0461(14) 0.0097(10) -0.0026(10) 0.0057(9)
C4 0.0284(12) 0.0366(12) 0.0458(14) 0.0112(11) -0.0038(10) 0.0046(9)
C5 0.0446(15) 0.0462(15) 0.0485(16) 0.0172(13) -0.0091(12) 0.0068(12)
C6 0.0476(16) 0.066(2) 0.0404(14) 0.0198(14) -0.0079(12) 0.0074(14)
C7 0.0431(14) 0.0619(18) 0.0312(12) 0.0070(12) -0.0048(11) 0.0051(13)
C8 0.0296(11) 0.0454(14) 0.0348(12) 0.0064(10) -0.0035(9) 0.0046(10)
C9 0.0370(13) 0.0297(11) 0.0531(15) 0.0122(11) -0.0047(11) 0.0040(10)
C10 0.060(2) 0.0348(14) 0.074(2) 0.0043(14) -0.0008(17) 0.0042(13)
C11 0.083(3) 0.0317(16) 0.102(3) 0.0026(17) -0.018(3) -0.0032(16)
C12 0.070(3) 0.0413(18) 0.117(4) 0.026(2) -0.023(3) -0.0176(17)
C13 0.0423(17) 0.066(2) 0.094(3) 0.030(2) -0.0037(18) -0.0116(16)
C14 0.0388(12) 0.0244(10) 0.0325(11) -0.0024(9) 0.0006(10) 0.0003(9)
C15 0.0376(15) 0.0305(13) 0.094(3) -0.0147(15) 0.0015(15) 0.0000(11)
C16 0.0433(17) 0.0428(16) 0.111(3) -0.0170(19) -0.0146(19) -0.0048(13)
C17 0.066(2) 0.0341(13) 0.0656(19) -0.0141(14) -0.0090(16) -0.0066(13)
C18 0.0559(18) 0.0354(14) 0.072(2) -0.0205(14) 0.0043(16) 0.0032(13)
C19 0.0413(14) 0.0324(12) 0.0614(17) -0.0125(12) -0.0037(13) 0.0048(11)
C20 0.0408(13) 0.0213(9) 0.0310(11) -0.0021(8) -0.0027(10) 0.0034(9)
C21 0.0470(14) 0.0308(12) 0.0372(12) 0.0039(10) 0.0032(11) 0.0040(11)
C22 0.073(2) 0.0397(14) 0.0356(13) 0.0049(11) 0.0047(13) -0.0007(14)
C23 0.075(2) 0.0399(14) 0.0410(15) 0.0046(12) -0.0207(15) 0.0005(14)
C24 0.0505(16) 0.0430(15) 0.0557(17) 0.0043(13) -0.0195(14) 0.0075(12)
C25 0.0405(14) 0.0393(13) 0.0447(14) 0.0020(11) -0.0055(11) 0.0053(11)
C26 0.0290(11) 0.0298(10) 0.0326(11) 0.0014(9) 0.0024(9) 0.0031(8)
C27 0.0333(12) 0.0429(13) 0.0275(11) -0.0043(10) 0.0009(9) 0.0063(10)
C28 0.0577(17) 0.0497(16) 0.0345(13) -0.0026(12) -0.0015(12) -0.0023(13)
C29 0.068(2) 0.0600(19) 0.0450(16) -0.0158(15) -0.0090(15) -0.0081(16)
C30 0.0564(18) 0.079(2) 0.0329(14) -0.0143(15) -0.0054(13) 0.0037(16)
C31 0.0537(18) 0.084(2) 0.0303(14) 0.0004(15) 0.0006(12) -0.0039(17)
C32 0.0463(16) 0.0608(17) 0.0309(13) -0.0011(12) 0.0020(12) -0.0039(13)
C33 0.0348(12) 0.0388(12) 0.0244(10) 0.0015(9) 0.0029(9) -0.0050(10)
C34 0.0377(14) 0.0505(15) 0.0356(13) -0.0021(12) 0.0067(11) -0.0030(12)
C35 0.0352(14) 0.074(2) 0.0429(15) -0.0087(14) 0.0080(12) -0.0123(14)
C36 0.0560(18) 0.065(2) 0.0396(14) -0.0043(14) 0.0086(13) -0.0282(16)
C37 0.0622(19) 0.0441(15) 0.0391(14) 0.0018(12) 0.0034(13) -0.0159(14)
C38 0.0437(14) 0.0401(13) 0.0295(11) 0.0040(10) -0.0012(10) -0.0063(11)
C39 0.0291(11) 0.0269(10) 0.0294(10) -0.0009(8) -0.0069(9) -0.0012(8)
C40 0.0448(14) 0.0327(12) 0.0298(11) 0.0005(9) -0.0013(10) -0.0068(10)
C41 0.0610(18) 0.0332(13) 0.0430(14) 0.0086(11) -0.0058(13) -0.0136(12)
C42 0.0663(19) 0.0250(11) 0.0608(18) -0.0016(12) -0.0117(15) -0.0044(12)
C43 0.0598(18) 0.0311(13) 0.0611(18) -0.0115(13) 0.0064(15) 0.0018(12)
C44 0.0418(14) 0.0296(12) 0.0453(14) -0.0062(11) 0.0067(12) -0.0020(10)
C45 0.0212(10) 0.0257(9) 0.0338(12) -0.0024(9) -0.0036(9) 0.0000(8)
C46 0.0243(11) 0.0436(13) 0.0471(14) 0.0061(12) 0.0034(10) -0.0021(10)
C47 0.0213(13) 0.0592(19) 0.078(2) 0.0130(15) 0.0025(14) 0.0005(11)
C48 0.0269(13) 0.0529(17) 0.077(2) 0.0090(16) -0.0154(13) 0.0048(12)
C49 0.0373(14) 0.0435(15) 0.0479(15) 0.0032(12) -0.0146(12) 0.0050(11)
C50 0.0276(12) 0.0378(12) 0.0359(13) -0.0024(10) -0.0063(10) 0.0030(9)
C51 0.0196(10) 0.0298(10) 0.0268(10) 0.0000(9) -0.0016(8) -0.0018(8)
C52 0.0237(10) 0.0269(10) 0.0332(11) 0.0006(9) 0.0026(8) 0.0024(8)
C53 0.0383(13) 0.0488(15) 0.0349(12) -0.0057(11) -0.0016(10) 0.0111(11)
C54 0.0585(19) 0.0581(18) 0.0442(15) -0.0141(14) 0.0029(14) 0.0229(15)
C55 0.0516(17) 0.0515(17) 0.0562(17) 0.0004(14) 0.0050(14) 0.0259(14)
C56 0.0349(13) 0.0490(15) 0.0447(14) 0.0089(12) 0.0008(11) 0.0133(11)
C57 0.0275(11) 0.0380(12) 0.0380(12) 0.0011(10) -0.0008(9) 0.0038(9)
C58 0.0194(9) 0.0269(10) 0.0372(12) 0.0026(9) 0.0016(8) 0.0001(8)
C59 0.0269(11) 0.0399(13) 0.0441(14) 0.0086(11) 0.0009(10) -0.0013(10)
C60 0.0372(14) 0.0460(15) 0.0561(16) 0.0205(13) 0.0054(12) 0.0029(12)
C61 0.0534(18) 0.0404(15) 0.081(2) 0.0131(16) 0.0155(17) -0.0131(13)
C62 0.071(2) 0.0515(18) 0.075(2) -0.0114(17) 0.0062(19) -0.0328(18)
C63 0.0427(14) 0.0439(14) 0.0481(15) -0.0052(12) 0.0020(12) -0.0165(12)
C64 0.0539(17) 0.0477(16) 0.0304(13) 0.0029(11) 0.0038(12) 0.0069(12)

loop_
_atom_type_symbol
_atom_type_description
_atom_type_scat_dispersion_real
_atom_type_scat_dispersion_imag
_atom_type_scat_source
C C 0.0181 0.0091 'International Tables Vol C Tables 4.2.6.8 and 6.1.1.4'
H H 0.0000 0.0000 'International Tables Vol C Tables 4.2.6.8 and 6.1.1.4'
Cl Cl 0.3639 0.7018 'International Tables Vol C Tables 4.2.6.8 and 6.1.1.4'
F F 0.0727 0.0534 'International Tables Vol C Tables 4.2.6.8 and 6.1.1.4'
N N 0.0311 0.0180 'International Tables Vol C Tables 4.2.6.8 and 6.1.1.4'
O O 0.0492 0.0322 'International Tables Vol C Tables 4.2.6.8 and 6.1.1.4'
Os Os -4.9801 6.2216 'International Tables Vol C Tables 4.2.6.8 and 6.1.1.4'
P P 0.2955 0.4335 'International Tables Vol C Tables 4.2.6.8 and 6.1.1.4'
S S 0.3331 0.5567 'International Tables Vol C Tables 4.2.6.8 and 6.1.1.4'

loop_
_geom_angle_atom_site_label_1
_geom_angle_atom_site_label_2
_geom_angle_atom_site_label_3
_geom_angle
P1 Os01 Cl1 96.20(2)
P2 Os01 Cl1 99.84(2)
P2 Os01 P1 70.21(2)
P3 Os01 Cl1 159.65(2)
P3 Os01 P1 90.908(18)
P3 Os01 P2 100.513(19)
P3 Os01 P4 70.497(19)
P4 Os01 Cl1 89.52(2)
P4 Os01 P1 99.193(18)
P4 Os01 P2 166.43(2)
C1 Os01 Cl1 83.73(6)
C1 Os01 P1 166.90(7)
C1 Os01 P2 96.85(7)
C1 Os01 P3 93.59(6)
C1 Os01 P4 93.91(7)
O2 S1 O3 113.9(2)
O2 S1 C64 103.55(15)
O3 S1 C64 102.98(16)
O4 S1 O2 115.8(2)
O4 S1 O3 113.88(18)
O4 S1 C64 104.68(15)
C14 P1 Os01 124.05(8)
C14 P1 C26 103.08(12)
C20 P1 Os01 127.44(8)
C20 P1 C14 98.96(11)
C20 P1 C26 104.58(12)
C26 P1 Os01 94.34(8)
C26 P2 Os01 95.58(8)
C26 P2 C27 102.91(12)
C27 P2 Os01 123.73(9)
C33 P2 Os01 124.34(8)
C33 P2 C26 107.17(12)
C33 P2 C27 100.03(12)
C39 P3 Os01 121.13(7)
C39 P3 C51 105.09(11)
C45 P3 Os01 127.85(8)
C45 P3 C39 99.15(11)
C45 P3 C51 104.39(11)
C51 P3 Os01 96.04(7)
C51 P4 Os01 94.61(7)
C52 P4 Os01 121.79(8)
C52 P4 C51 107.23(11)
C58 P4 Os01 125.84(8)
C58 P4 C51 104.06(11)
C58 P4 C52 100.50(11)
C3 O1 H1 109.5
C4 N1 C1 111.3(2)
C8 N1 C1 127.9(2)
C8 N1 C4 120.8(2)
C9 N2 C13 116.3(3)
N1 C1 Os01 122.53(16)
C2 C1 Os01 133.93(18)
C2 C1 N1 103.37(19)
C1 C2 H2 122.3
C1 C2 C3 115.4(2)
C3 C2 H2 122.3
O1 C3 C2 108.6(2)
O1 C3 C4 111.4(2)
O1 C3 C9 111.5(2)
C2 C3 C9 112.7(2)
C4 C3 C2 100.7(2)
C4 C3 C9 111.5(2)
N1 C4 C3 109.2(2)
N1 C4 C5 121.1(3)
C5 C4 C3 129.7(3)
C4 C5 H5 120.7
C4 C5 C6 118.7(3)
C6 C5 H5 120.7
C5 C6 H6 120.1
C5 C6 C7 119.8(3)
C7 C6 H6 120.1
C6 C7 H7 120.0
C6 C7 C8 119.9(3)
C8 C7 H7 120.0
N1 C8 C7 119.7(3)
N1 C8 H8 120.1
C7 C8 H8 120.1
N2 C9 C3 115.7(3)
N2 C9 C10 124.4(3)
C10 C9 C3 119.9(3)
C9 C10 H10 121.2
C9 C10 C11 117.7(4)
C11 C10 H10 121.2
C10 C11 H11 120.5
C12 C11 C10 119.0(4)
C12 C11 H11 120.5
C11 C12 H12 120.3
C11 C12 C13 119.3(3)
C13 C12 H12 120.3
N2 C13 C12 123.3(4)
N2 C13 H13 118.3
C12 C13 H13 118.3
C15 C14 P1 121.7(2)
C15 C14 C19 117.6(2)
C19 C14 P1 120.6(2)
C14 C15 H15 119.6
C14 C15 C16 120.9(3)
C16 C15 H15 119.6
C15 C16 H16 119.8
C17 C16 C15 120.4(3)
C17 C16 H16 119.8
C16 C17 H17 120.1
C16 C17 C18 119.9(3)
C18 C17 H17 120.1
C17 C18 H18 119.9
C17 C18 C19 120.2(3)
C19 C18 H18 119.9
C14 C19 H19 119.5
C18 C19 C14 121.0(3)
C18 C19 H19 119.5
C21 C20 P1 119.1(2)
C21 C20 C25 118.7(2)
C25 C20 P1 122.1(2)
C20 C21 H21 119.7
C20 C21 C22 120.6(3)
C22 C21 H21 119.7
C21 C22 H22 120.1
C23 C22 C21 119.8(3)
C23 C22 H22 120.1
C22 C23 H23 120.1
C24 C23 C22 119.9(3)
C24 C23 H23 120.1
C23 C24 H24 119.7
C23 C24 C25 120.6(3)
C25 C24 H24 119.7
C20 C25 H25 119.8
C24 C25 C20 120.4(3)
C24 C25 H25 119.8
P1 C26 H26A 112.6
P1 C26 H26B 112.6
P2 C26 P1 95.63(11)
P2 C26 H26A 112.6
P2 C26 H26B 112.6
H26A C26 H26B 110.1
C28 C27 P2 119.7(2)
C28 C27 C32 118.7(3)
C32 C27 P2 121.5(2)
C27 C28 H28 119.9
C27 C28 C29 120.1(3)
C29 C28 H28 119.9
C28 C29 H29 119.8
C30 C29 C28 120.4(3)
C30 C29 H29 119.8
C29 C30 H30 120.0
C29 C30 C31 120.1(3)
C31 C30 H30 120.0
C30 C31 H31 120.0
C30 C31 C32 119.9(3)
C32 C31 H31 120.0
C27 C32 H32 119.6
C31 C32 C27 120.8(3)
C31 C32 H32 119.6
C34 C33 P2 121.1(2)
C38 C33 P2 119.0(2)
C38 C33 C34 119.8(3)
C33 C34 H34 120.3
C33 C34 C35 119.5(3)
C35 C34 H34 120.3
C34 C35 H35 119.9
C36 C35 C34 120.1(3)
C36 C35 H35 119.9
C35 C36 H36 119.7
C37 C36 C35 120.7(3)
C37 C36 H36 119.7
C36 C37 H37 120.2
C36 C37 C38 119.6(3)
C38 C37 H37 120.2
C33 C38 C37 120.2(3)
C33 C38 H38 119.9
C37 C38 H38 119.9
C40 C39 P3 118.15(19)
C40 C39 C44 118.8(2)
C44 C39 P3 123.0(2)
C39 C40 H40 119.5
C39 C40 C41 121.0(3)
C41 C40 H40 119.5
C40 C41 H41 120.1
C42 C41 C40 119.8(3)
C42 C41 H41 120.1
C41 C42 H42 119.9
C43 C42 C41 120.2(3)
C43 C42 H42 119.9
C42 C43 H43 119.8
C42 C43 C44 120.3(3)
C44 C43 H43 119.8
C39 C44 C43 119.9(3)
C39 C44 H44 120.0
C43 C44 H44 120.0
C46 C45 P3 119.81(19)
C50 C45 P3 120.94(19)
C50 C45 C46 119.1(2)
C45 C46 H46 119.8
C47 C46 C45 120.3(3)
C47 C46 H46 119.8
C46 C47 H47 120.0
C46 C47 C48 120.0(3)
C48 C47 H47 120.0
C47 C48 H48 120.0
C49 C48 C47 120.1(3)
C49 C48 H48 120.0
C48 C49 H49 120.0
C48 C49 C50 120.1(3)
C50 C49 H49 120.0
C45 C50 H50 119.8
C49 C50 C45 120.4(3)
C49 C50 H50 119.8
P3 C51 P4 94.72(11)
P3 C51 H51A 112.8
P3 C51 H51B 112.8
P4 C51 H51A 112.8
P4 C51 H51B 112.8
H51A C51 H51B 110.2
C53 C52 P4 122.00(19)
C53 C52 C57 119.7(2)
C57 C52 P4 118.19(19)
C52 C53 H53 120.1
C52 C53 C54 119.9(3)
C54 C53 H53 120.1
C53 C54 H54 120.1
C55 C54 C53 119.9(3)
C55 C54 H54 120.1
C54 C55 H55 119.8
C56 C55 C54 120.4(3)
C56 C55 H55 119.8
C55 C56 H56 120.0
C55 C56 C57 120.0(3)
C57 C56 H56 120.0
C52 C57 H57 120.0
C56 C57 C52 120.1(3)
C56 C57 H57 120.0
C59 C58 P4 119.28(19)
C63 C58 P4 121.3(2)
C63 C58 C59 119.4(2)
C58 C59 H59 120.0
C60 C59 C58 120.1(3)
C60 C59 H59 120.0
C59 C60 H60 119.8
C61 C60 C59 120.4(3)
C61 C60 H60 119.8
C60 C61 H61 120.1
C60 C61 C62 119.8(3)
C62 C61 H61 120.1
C61 C62 H62 119.5
C61 C62 C63 120.9(3)
C63 C62 H62 119.5
C58 C63 C62 119.4(3)
C58 C63 H63 120.3
C62 C63 H63 120.3
F1 C64 S1 111.8(2)
F1 C64 F3 106.6(3)
F2 C64 S1 112.3(2)
F2 C64 F1 106.9(3)
F2 C64 F3 109.2(3)
F3 C64 S1 109.8(3)

loop_
_geom_bond_atom_site_label_1
_geom_bond_atom_site_label_2
_geom_bond_distance
Os01 Cl1 2.4926(6)
Os01 P1 2.3944(5)
Os01 P2 2.3681(6)
Os01 P3 2.3191(5)
Os01 P4 2.3613(6)
Os01 C1 2.131(2)
S1 O2 1.421(3)
S1 O3 1.437(3)
S1 O4 1.419(2)
S1 C64 1.822(3)
P1 C14 1.840(2)
P1 C20 1.835(2)
P1 C26 1.855(2)
P2 C26 1.841(2)
P2 C27 1.847(3)
P2 C33 1.834(3)
P3 C39 1.832(2)
P3 C45 1.832(2)
P3 C51 1.836(2)
P4 C51 1.836(2)
P4 C52 1.825(2)
P4 C58 1.824(2)
F1 C64 1.317(4)
F2 C64 1.312(4)
F3 C64 1.324(5)
O1 H1 0.8400
O1 C3 1.426(3)
N1 C1 1.510(3)
N1 C4 1.363(3)
N1 C8 1.337(4)
N2 C9 1.336(4)
N2 C13 1.345(5)
C1 C2 1.334(4)
C2 H2 0.9500
C2 C3 1.509(3)
C3 C4 1.496(4)
C3 C9 1.527(4)
C4 C5 1.371(4)
C5 H5 0.9500
C5 C6 1.378(5)
C6 H6 0.9500
C6 C7 1.381(5)
C7 H7 0.9500
C7 C8 1.383(4)
C8 H8 0.9500
C9 C10 1.378(5)
C10 H10 0.9500
C10 C11 1.394(6)
C11 H11 0.9500
C11 C12 1.360(8)
C12 H12 0.9500
C12 C13 1.377(8)
C13 H13 0.9500
C14 C15 1.384(4)
C14 C19 1.387(4)
C15 H15 0.9500
C15 C16 1.390(5)
C16 H16 0.9500
C16 C17 1.357(5)
C17 H17 0.9500
C17 C18 1.370(5)
C18 H18 0.9500
C18 C19 1.384(4)
C19 H19 0.9500
C20 C21 1.389(4)
C20 C25 1.394(4)
C21 H21 0.9500
C21 C22 1.392(4)
C22 H22 0.9500
C22 C23 1.388(5)
C23 H23 0.9500
C23 C24 1.371(5)
C24 H24 0.9500
C24 C25 1.386(4)
C25 H25 0.9500
C26 H26A 0.9900
C26 H26B 0.9900
C27 C28 1.387(4)
C27 C32 1.399(4)
C28 H28 0.9500
C28 C29 1.394(4)
C29 H29 0.9500
C29 C30 1.377(6)
C30 H30 0.9500
C30 C31 1.378(6)
C31 H31 0.9500
C31 C32 1.384(4)
C32 H32 0.9500
C33 C34 1.392(4)
C33 C38 1.390(4)
C34 H34 0.9500
C34 C35 1.398(4)
C35 H35 0.9500
C35 C36 1.381(6)
C36 H36 0.9500
C36 C37 1.377(5)
C37 H37 0.9500
C37 C38 1.397(4)
C38 H38 0.9500
C39 C40 1.391(4)
C39 C44 1.394(4)
C40 H40 0.9500
C40 C41 1.393(4)
C41 H41 0.9500
C41 C42 1.378(5)
C42 H42 0.9500
C42 C43 1.377(5)
C43 H43 0.9500
C43 C44 1.403(4)
C44 H44 0.9500
C45 C46 1.395(4)
C45 C50 1.393(4)
C46 H46 0.9500
C46 C47 1.386(4)
C47 H47 0.9500
C47 C48 1.390(6)
C48 H48 0.9500
C48 C49 1.379(5)
C49 H49 0.9500
C49 C50 1.391(4)
C50 H50 0.9500
C51 H51A 0.9900
C51 H51B 0.9900
C52 C53 1.383(4)
C52 C57 1.390(3)
C53 H53 0.9500
C53 C54 1.389(4)
C54 H54 0.9500
C54 C55 1.386(5)
C55 H55 0.9500
C55 C56 1.370(5)
C56 H56 0.9500
C56 C57 1.388(4)
C57 H57 0.9500
C58 C59 1.399(4)
C58 C63 1.383(4)
C59 H59 0.9500
C59 C60 1.390(4)
C60 H60 0.9500
C60 C61 1.366(5)
C61 H61 0.9500
C61 C62 1.380(6)
C62 H62 0.9500
C62 C63 1.394(5)
C63 H63 0.9500
